data_1522485
loop_
_publ_author_name
'Mason, R.'
'Rae, A.I.M.'

_publ_section_title
;
 The crystal structure of ruthenium carbonyl, Ru3 (C O)12
;
_journal_name_full
;
Journal of the Chemical Society A: Inorganic, Physical, Theoretical (1966-1971)
;
_journal_page_first 778
_journal_page_last 779
_journal_volume 1968
_journal_year 1968
_chemical_formula_sum 'C12 O12 Ru3'
_chemical_name_systematic 'Ru3 (C O)12'
_space_group_IT_number 14
_symmetry_space_group_name_Hall '-P 2ybc'
_symmetry_space_group_name_H-M 'P 1 21/c 1'
_cell_angle_alpha 90
_cell_angle_beta 110.61
_cell_angle_gamma 90
_cell_formula_units_Z 4
_cell_length_a 8.11
_cell_length_b 14.766
_cell_length_c 15.333
_cell_volume 1718.644
_citation_journal_id_ASTM JCSIAP
_cod_data_source_file Mason_JCSIAP_1968_277.cif
_cod_data_source_block C12O12Ru3
_cod_database_code 1522485

loop_
_symmetry_equiv_pos_as_xyz
x,y,z
-x,y+1/2,-z+1/2
-x,-y,-z
x,-y-1/2,z-1/2

loop_
_atom_site_label
_atom_site_type_symbol
_atom_site_fract_x
_atom_site_fract_y
_atom_site_fract_z
_atom_site_occupancy
_atom_site_U_iso_or_equiv
C4 C+2 0.4455 -0.0296 0.3694 1 0.0
C3 C+2 -0.007 -0.0121 0.1851 1 0.0
Ru1 Ru 0.2355 0.1686 0.2941 1 0.0
C2 C+2 0.4603 0.159 0.3819 1 0.0
O8 O-2 0.0888 0.1929 0.4512 1 0.0
Ru3 Ru 0.3561 0.0805 0.1616 1 0.0
C11 C+2 0.3981 -0.0199 0.0893 1 0.0
O12 O-2 0.4715 0.2447 0.0783 1 0.0
O4 O-2 0.5856 -0.0413 0.4269 1 0.0
C12 C+2 0.4334 0.1794 0.1056 1 0.0
O1 O-2 -0.1359 0.1878 0.1505 1 0.0
C10 C+2 0.2503 -0.1409 0.2333 1 0.0
O7 O-2 0.3096 0.3548 0.2419 1 0.0
Ru2 Ru 0.2181 -0.0236 0.2756 1 0.0
O6 O-2 0.7324 0.0664 0.3028 1 0.0
C5 C+2 0.124 0.0969 0.0708 1 0.0
O2 O-2 0.608 0.1627 0.4401 1 0.0
C6 C+2 0.5887 0.0759 0.2547 1 0.0
C7 C+2 0.2906 0.2838 0.2697 1 0.0
O3 O-2 -0.1538 -0.0152 0.1316 1 0.0
O10 O-2 0.2737 -0.2072 0.2037 1 0.0
C8 C+2 0.146 0.1828 0.3982 1 0.0
C1 C+2 0.0009 0.1742 0.2016 1 0.0
O9 O-2 0.0504 -0.0652 0.4221 1 0.0
C9 C+2 0.1261 -0.0502 0.3779 1 0.0
O11 O-2 0.4287 -0.0802 0.0567 1 0.0
O5 O-2 -0.0055 0.105 0.0108 1 0.0
